data_7107098
loop_
_publ_author_name
'Rekha R. Avirah'
'Kuthanapillil Jyothish'
'Cherumuttathu H. Suresh'
'Eringathodi Suresh'
'Danaboyina Ramaiah'

_publ_section_title
;
 Novel semisquaraine regioisomers: isolation, divergent chemical
 reactivity and photophysical properties
;
_journal_name_full Chem.Commun.
_journal_page_first 12822
_journal_paper_doi 10.1039/c1cc15261k
_journal_volume 47
_journal_year 2011
_chemical_formula_sum 'C20 H21 N O4'
_chemical_formula_weight 339.38
_chemical_name_systematic
;
?
;
_space_group_IT_number 14
_symmetry_cell_setting monoclinic
_symmetry_space_group_name_Hall '-P 2ybc'
_symmetry_space_group_name_H-M 'P 1 21/c 1'
_atom_sites_solution_hydrogens geom
_atom_sites_solution_primary direct
_atom_sites_solution_secondary difmap
_audit_creation_method SHELXL-97
_cell_angle_alpha 90.00
_cell_angle_beta 96.845(2)
_cell_angle_gamma 90.00
_cell_formula_units_Z 4
_cell_length_a 7.7932(8)
_cell_length_b 8.7008(9)
_cell_length_c 24.571(3)
_cell_measurement_reflns_used 1052
_cell_measurement_temperature 110(2)
_cell_measurement_theta_max 26.99
_cell_measurement_theta_min 2.49
_cell_volume 1654.2(3)
_computing_cell_refinement 'BRUKER SMART'
_computing_data_collection 'BRUKER SMART'
_computing_data_reduction 'BRUKER SAINT'
_computing_molecular_graphics ORTEP
_computing_structure_refinement 'SHELXL-97 (Sheldrick, 1997)'
_computing_structure_solution 'SHELXS-97 (Sheldrick, 1990)'
_diffrn_ambient_temperature 110(2)
_diffrn_measured_fraction_theta_full 0.928
_diffrn_measured_fraction_theta_max 0.928
_diffrn_measurement_device_type 'BRUKER SMART APEX CCD DIFFRACTOMETER'
_diffrn_measurement_method 'OMEGA-PHI SCAN'
_diffrn_radiation_monochromator graphite
_diffrn_radiation_source 'fine-focus sealed tube'
_diffrn_radiation_type MoK\a
_diffrn_radiation_wavelength 0.71073
_diffrn_reflns_av_R_equivalents 0.0486
_diffrn_reflns_av_sigmaI/netI 0.0598
_diffrn_reflns_limit_h_max 9
_diffrn_reflns_limit_h_min -9
_diffrn_reflns_limit_k_max 10
_diffrn_reflns_limit_k_min -8
_diffrn_reflns_limit_l_max 29
_diffrn_reflns_limit_l_min -24
_diffrn_reflns_number 8006
_diffrn_reflns_theta_full 25.00
_diffrn_reflns_theta_max 25.00
_diffrn_reflns_theta_min 1.67
_exptl_absorpt_coefficient_mu 0.095
_exptl_absorpt_correction_T_max 0.9962
_exptl_absorpt_correction_T_min 0.9831
_exptl_absorpt_correction_type multi-scan
_exptl_absorpt_process_details 'BRUKER SADABS'
_exptl_crystal_colour 'WINE RED'
_exptl_crystal_density_diffrn 1.363
_exptl_crystal_density_method 'not measured'
_exptl_crystal_description PLATES
_exptl_crystal_F_000 720
_exptl_crystal_size_max 0.18
_exptl_crystal_size_mid 0.11
_exptl_crystal_size_min 0.04
_refine_diff_density_max 0.412
_refine_diff_density_min -0.350
_refine_diff_density_rms 0.076
_refine_ls_extinction_method none
_refine_ls_goodness_of_fit_ref 1.263
_refine_ls_hydrogen_treatment constr
_refine_ls_matrix_type full
_refine_ls_number_parameters 230
_refine_ls_number_reflns 2903
_refine_ls_number_restraints 0
_refine_ls_restrained_S_all 1.263
_refine_ls_R_factor_all 0.1093
_refine_ls_R_factor_gt 0.0958
_refine_ls_shift/su_max 0.000
_refine_ls_shift/su_mean 0.000
_refine_ls_structure_factor_coef Fsqd
_refine_ls_weighting_details 'calc w=1/[\s^2^(Fo^2^)+(0.0723P)^2^+2.9841P] where P=(Fo^2^+2Fc^2^)/3'
_refine_ls_weighting_scheme calc
_refine_ls_wR_factor_gt 0.1988
_refine_ls_wR_factor_ref 0.2061
_reflns_number_gt 2536
_reflns_number_total 2903
_reflns_threshold_expression >2sigma(I)
_cod_data_source_file c1cc15261k.txt
_cod_data_source_block 1021parm(2e)
_cod_original_sg_symbol_H-M P21/c
_cod_database_code 7107098

loop_
_symmetry_equiv_pos_as_xyz
'x, y, z'
'-x, y+1/2, -z+1/2'
'-x, -y, -z'
'x, -y-1/2, z-1/2'

loop_
_atom_site_label
_atom_site_type_symbol
_atom_site_fract_x
_atom_site_fract_y
_atom_site_fract_z
_atom_site_U_iso_or_equiv
_atom_site_adp_type
_atom_site_occupancy
_atom_site_calc_flag
_atom_site_refinement_flags
O1 O 0.1818(4) -0.0532(3) 0.24398(10) 0.0149(7) Uani 1 d .
H1 H 0.1589 0.0089 0.2191 0.022 Uiso 1 calc R
O2 O 0.0924(4) 0.3943(3) 0.65382(10) 0.0183(7) Uani 1 d .
O3 O 0.2843(4) 0.1289(3) 0.72775(10) 0.0154(7) Uani 1 d .
O4 O 0.3430(4) -0.0587(3) 0.61395(10) 0.0173(7) Uani 1 d .
N1 N 0.0560(4) 0.2028(4) 0.44205(12) 0.0122(7) Uani 1 d .
C1 C 0.1916(5) 0.0064(4) 0.39129(15) 0.0110(8) Uani 1 d .
C2 C 0.2192(5) -0.0564(5) 0.34024(15) 0.0147(9) Uani 1 d .
H2 H 0.2865 -0.1444 0.3392 0.018 Uiso 1 calc R
C3 C 0.1485(5) 0.0100(4) 0.29174(15) 0.0114(8) Uani 1 d .
C4 C 0.0468(5) 0.1431(5) 0.29332(15) 0.0146(9) Uani 1 d .
H4 H -0.0001 0.1889 0.2607 0.018 Uiso 1 calc R
C5 C 0.0163(5) 0.2054(4) 0.34197(15) 0.0149(9) Uani 1 d .
H5 H -0.0522 0.2928 0.3424 0.018 Uiso 1 calc R
C6 C 0.0878(5) 0.1387(4) 0.39177(15) 0.0113(8) Uani 1 d .
C7 C 0.1417(5) 0.1542(4) 0.49031(15) 0.0131(9) Uani 1 d .
C8 C 0.2446(5) 0.0200(4) 0.48928(15) 0.0133(9) Uani 1 d .
H8 H 0.2999 -0.0173 0.5223 0.016 Uiso 1 calc R
C9 C 0.2663(5) -0.0564(4) 0.44254(14) 0.0109(8) Uani 1 d .
C10 C 0.1234(5) 0.2346(5) 0.54004(15) 0.0132(9) Uani 1 d .
H10 H 0.0649 0.3278 0.5363 0.016 Uiso 1 calc R
C11 C 0.1814(5) 0.1908(4) 0.59226(15) 0.0123(8) Uani 1 d .
C12 C 0.1612(5) 0.2699(4) 0.64379(15) 0.0139(9) Uani 1 d .
C13 C 0.2505(5) 0.1485(4) 0.67444(14) 0.0114(8) Uani 1 d .
C14 C 0.2761(5) 0.0629(4) 0.62495(15) 0.0112(8) Uani 1 d .
C15 C 0.3846(5) -0.0073(5) 0.74586(15) 0.0137(9) Uani 1 d .
H15A H 0.5023 0.0026 0.7372 0.016 Uiso 1 calc R
H15B H 0.3336 -0.0983 0.7277 0.016 Uiso 1 calc R
C16 C 0.3824(5) -0.0196(5) 0.80732(15) 0.0157(9) Uani 1 d .
H16A H 0.4465 -0.1106 0.8204 0.019 Uiso 1 calc R
H16B H 0.2638 -0.0332 0.8148 0.019 Uiso 1 calc R
C17 C 0.4585(5) 0.1187(5) 0.83934(15) 0.0143(9) Uani 1 d .
H17A H 0.5772 0.1326 0.8321 0.017 Uiso 1 calc R
H17B H 0.3943 0.2099 0.8266 0.017 Uiso 1 calc R
C18 C 0.4546(6) 0.1026(5) 0.90071(15) 0.0207(10) Uani 1 d .
H18A H 0.3380 0.0847 0.9080 0.031 Uiso 1 calc R
H18B H 0.4972 0.1953 0.9187 0.031 Uiso 1 calc R
H18C H 0.5260 0.0177 0.9142 0.031 Uiso 1 calc R
C19 C 0.3645(5) -0.2044(4) 0.44367(15) 0.0146(9) Uani 1 d .
H19A H 0.4050 -0.2308 0.4809 0.022 Uiso 1 calc R
H19B H 0.4613 -0.1930 0.4232 0.022 Uiso 1 calc R
H19C H 0.2901 -0.2843 0.4276 0.022 Uiso 1 calc R
C20 C -0.0771(5) 0.3244(4) 0.43961(15) 0.0139(9) Uani 1 d .
H20A H -0.1092 0.3416 0.4756 0.021 Uiso 1 calc R
H20B H -0.1768 0.2928 0.4155 0.021 Uiso 1 calc R
H20C H -0.0316 0.4177 0.4261 0.021 Uiso 1 calc R

loop_
_atom_site_aniso_label
_atom_site_aniso_U_11
_atom_site_aniso_U_22
_atom_site_aniso_U_33
_atom_site_aniso_U_23
_atom_site_aniso_U_13
_atom_site_aniso_U_12
O1 0.0250(17) 0.0170(15) 0.0029(13) -0.0014(11) 0.0025(11) 0.0002(12)
O2 0.0303(18) 0.0171(15) 0.0075(14) -0.0011(11) 0.0022(12) 0.0079(13)
O3 0.0224(16) 0.0189(15) 0.0045(13) 0.0031(11) 0.0008(11) 0.0073(13)
O4 0.0236(17) 0.0179(15) 0.0103(14) -0.0037(12) 0.0016(11) 0.0055(13)
N1 0.0186(19) 0.0106(17) 0.0078(16) 0.0025(13) 0.0038(13) 0.0005(14)
C1 0.011(2) 0.0108(19) 0.0124(19) 0.0001(16) 0.0061(15) -0.0029(16)
C2 0.014(2) 0.0115(19) 0.018(2) 0.0016(16) 0.0006(16) 0.0008(16)
C3 0.010(2) 0.0120(19) 0.0123(19) -0.0064(16) 0.0026(15) -0.0040(16)
C4 0.019(2) 0.014(2) 0.0099(19) 0.0028(16) -0.0024(16) -0.0037(17)
C5 0.019(2) 0.011(2) 0.014(2) -0.0010(16) -0.0008(16) 0.0011(17)
C6 0.011(2) 0.012(2) 0.011(2) 0.0004(16) 0.0017(15) -0.0059(16)
C7 0.020(2) 0.015(2) 0.0050(18) 0.0006(16) 0.0047(15) -0.0042(17)
C8 0.021(2) 0.012(2) 0.0065(18) 0.0042(15) 0.0002(15) -0.0028(16)
C9 0.014(2) 0.0143(19) 0.0052(18) 0.0021(15) 0.0039(14) -0.0019(16)
C10 0.017(2) 0.011(2) 0.0113(19) -0.0037(16) 0.0024(15) 0.0038(16)
C11 0.014(2) 0.012(2) 0.0114(19) -0.0029(16) 0.0025(15) -0.0015(16)
C12 0.016(2) 0.014(2) 0.012(2) -0.0017(16) -0.0002(16) 0.0003(17)
C13 0.013(2) 0.016(2) 0.0048(18) -0.0023(15) 0.0001(14) -0.0013(16)
C14 0.008(2) 0.013(2) 0.013(2) -0.0028(16) 0.0037(15) -0.0027(16)
C15 0.016(2) 0.016(2) 0.0090(19) 0.0016(16) 0.0015(15) 0.0030(17)
C16 0.016(2) 0.016(2) 0.015(2) 0.0006(17) 0.0002(16) 0.0002(17)
C17 0.014(2) 0.019(2) 0.0094(19) 0.0029(16) -0.0005(15) 0.0004(17)
C18 0.033(3) 0.016(2) 0.012(2) 0.0010(17) 0.0010(18) -0.0026(19)
C19 0.019(2) 0.016(2) 0.0091(19) 0.0050(16) 0.0041(16) 0.0036(17)
C20 0.020(2) 0.014(2) 0.0081(19) -0.0013(16) 0.0037(15) 0.0061(17)

loop_
_atom_type_symbol
_atom_type_description
_atom_type_scat_dispersion_real
_atom_type_scat_dispersion_imag
_atom_type_scat_source
C C 0.0033 0.0016 'International Tables Vol C Tables 4.2.6.8 and 6.1.1.4'
H H 0.0000 0.0000 'International Tables Vol C Tables 4.2.6.8 and 6.1.1.4'
N N 0.0061 0.0033 'International Tables Vol C Tables 4.2.6.8 and 6.1.1.4'
O O 0.0106 0.0060 'International Tables Vol C Tables 4.2.6.8 and 6.1.1.4'

loop_
_geom_angle_atom_site_label_1
_geom_angle_atom_site_label_2
_geom_angle_atom_site_label_3
_geom_angle
C3 O1 H1 109.5
C13 O3 C15 116.4(3)
C7 N1 C6 121.7(3)
C7 N1 C20 121.9(3)
C6 N1 C20 116.4(3)
C2 C1 C6 118.3(3)
C2 C1 C9 123.1(4)
C6 C1 C9 118.6(3)
C3 C2 C1 121.3(4)
C3 C2 H2 119.4
C1 C2 H2 119.4
O1 C3 C2 118.8(3)
O1 C3 C4 121.8(3)
C2 C3 C4 119.3(3)
C5 C4 C3 120.7(4)
C5 C4 H4 119.6
C3 C4 H4 119.6
C4 C5 C6 120.5(4)
C4 C5 H5 119.8
C6 C5 H5 119.8
N1 C6 C5 120.5(3)
N1 C6 C1 119.6(3)
C5 C6 C1 119.9(3)
N1 C7 C8 117.5(3)
N1 C7 C10 120.4(4)
C8 C7 C10 122.1(3)
C9 C8 C7 123.2(3)
C9 C8 H8 118.4
C7 C8 H8 118.4
C8 C9 C1 118.7(4)
C8 C9 C19 121.4(3)
C1 C9 C19 119.9(3)
C11 C10 C7 127.8(4)
C11 C10 H10 116.1
C7 C10 H10 116.1
C10 C11 C12 128.6(4)
C10 C11 C14 142.4(4)
C12 C11 C14 89.0(3)
O2 C12 C13 137.1(4)
O2 C12 C11 132.2(4)
C13 C12 C11 90.7(3)
O3 C13 C12 130.3(3)
O3 C13 C14 137.1(4)
C12 C13 C14 92.5(3)
O4 C14 C13 136.8(4)
O4 C14 C11 135.5(3)
C13 C14 C11 87.7(3)
O3 C15 C16 107.0(3)
O3 C15 H15A 110.3
C16 C15 H15A 110.3
O3 C15 H15B 110.3
C16 C15 H15B 110.3
H15A C15 H15B 108.6
C15 C16 C17 114.2(3)
C15 C16 H16A 108.7
C17 C16 H16A 108.7
C15 C16 H16B 108.7
C17 C16 H16B 108.7
H16A C16 H16B 107.6
C18 C17 C16 112.8(3)
C18 C17 H17A 109.0
C16 C17 H17A 109.0
C18 C17 H17B 109.0
C16 C17 H17B 109.0
H17A C17 H17B 107.8
C17 C18 H18A 109.5
C17 C18 H18B 109.5
H18A C18 H18B 109.5
C17 C18 H18C 109.5
H18A C18 H18C 109.5
H18B C18 H18C 109.5
C9 C19 H19A 109.5
C9 C19 H19B 109.5
H19A C19 H19B 109.5
C9 C19 H19C 109.5
H19A C19 H19C 109.5
H19B C19 H19C 109.5
N1 C20 H20A 109.5
N1 C20 H20B 109.5
H20A C20 H20B 109.5
N1 C20 H20C 109.5
H20A C20 H20C 109.5
H20B C20 H20C 109.5

loop_
_geom_bond_atom_site_label_1
_geom_bond_atom_site_label_2
_geom_bond_distance
O1 C3 1.349(4)
O1 H1 0.8200
O2 C12 1.245(5)
O3 C13 1.316(4)
O3 C15 1.459(5)
O4 C14 1.224(5)
N1 C7 1.357(5)
N1 C6 1.404(5)
N1 C20 1.477(5)
C1 C2 1.408(5)
C1 C6 1.408(5)
C1 C9 1.431(5)
C2 C3 1.379(5)
C2 H2 0.9300
C3 C4 1.406(6)
C4 C5 1.359(5)
C4 H4 0.9300
C5 C6 1.408(5)
C5 H5 0.9300
C7 C8 1.419(6)
C7 C10 1.430(5)
C8 C9 1.355(5)
C8 H8 0.9300
C9 C19 1.496(5)
C10 C11 1.363(5)
C10 H10 0.9300
C11 C12 1.466(5)
C11 C14 1.512(5)
C12 C13 1.429(5)
C13 C14 1.460(5)
C15 C16 1.516(5)
C15 H15A 0.9700
C15 H15B 0.9700
C16 C17 1.519(5)
C16 H16A 0.9700
C16 H16B 0.9700
C17 C18 1.518(5)
C17 H17A 0.9700
C17 H17B 0.9700
C18 H18A 0.9600
C18 H18B 0.9600
C18 H18C 0.9600
C19 H19A 0.9600
C19 H19B 0.9600
C19 H19C 0.9600
C20 H20A 0.9600
C20 H20B 0.9600
C20 H20C 0.9600
